data_7009156
loop_
_publ_author_name
'Bookham, Jonathan L.'
'Smithies, Darren M.'
'Pett, Mark Thornton'

_publ_section_title
;
 Dynamic coordinative exchange in rhodium(I) complexes of chiral
 diphosphines bearing pendant pyridyl donor groups
;
_journal_issue 6
_journal_name_full 'Journal of the Chemical Society, Dalton Transactions'
_journal_page_first 975
_journal_paper_doi 10.1039/a908984e
_journal_year 2000
_chemical_formula_sum 'C45 H44 Cl2 F6 N2 P3 Rh'
_chemical_formula_weight 993.54
_chemical_name_systematic
; 
 ? 
;
_space_group_IT_number 14
_symmetry_cell_setting monoclinic
_symmetry_space_group_name_Hall '-P 2ybc'
_symmetry_space_group_name_H-M 'P 1 21/c 1'
_atom_sites_solution_hydrogens geom
_atom_sites_solution_primary direct
_atom_sites_solution_secondary difmap
_audit_creation_method SHELXL-97
_cell_angle_alpha 90.00
_cell_angle_beta 101.0150(10)
_cell_angle_gamma 90.00
_cell_formula_units_Z 4
_cell_length_a 11.0292(2)
_cell_length_b 14.1653(3)
_cell_length_c 28.2016(5)
_cell_measurement_reflns_used 24774
_cell_measurement_temperature 150(2)
_cell_measurement_theta_max 27.5
_cell_measurement_theta_min 2.0
_cell_volume 4324.82(14)
_computing_cell_refinement 'DENZO-SMN (Otwinowski & Minor, 1996)'
_computing_data_collection 'COLLECT (Nonius, 1999)'
_computing_data_reduction 'DENZO-SMN (Otwinowski & Minor, 1996)'
_computing_molecular_graphics 'ORTEX (McArdle, 1995)'
_computing_publication_material 'local program'
_computing_structure_refinement 'SHELXL-97 (Sheldrick, 1997)'
_computing_structure_solution 'SHELXS-97 (Sheldrick, 1990)'
_diffrn_ambient_temperature 150(2)
_diffrn_detector_area_resol_mean 9.091
_diffrn_measured_fraction_theta_full 0.995
_diffrn_measured_fraction_theta_max 0.995
_diffrn_measurement_device_type 'Nonius KappaCCD area detector diffractometer'
_diffrn_measurement_method
;
   Detector set at 30mm from sample with different 2theta offsets 
   1 degree phi exposures for chi=0 degree settings
   1 degree omega exposures for chi=90 degree settings
;
_diffrn_radiation_monochromator graphite
_diffrn_radiation_source 'fine-focus sealed tube'
_diffrn_radiation_type MoK\a
_diffrn_radiation_wavelength 0.71073
_diffrn_reflns_av_R_equivalents 0.0515
_diffrn_reflns_av_sigmaI/netI 0.0374
_diffrn_reflns_limit_h_max 13
_diffrn_reflns_limit_h_min -13
_diffrn_reflns_limit_k_max 17
_diffrn_reflns_limit_k_min -17
_diffrn_reflns_limit_l_max 34
_diffrn_reflns_limit_l_min -34
_diffrn_reflns_number 30701
_diffrn_reflns_theta_full 26.00
_diffrn_reflns_theta_max 26.00
_diffrn_reflns_theta_min 2.37
_exptl_absorpt_coefficient_mu 0.691
_exptl_absorpt_correction_T_max 0.8196
_exptl_absorpt_correction_T_min 0.6701
_exptl_absorpt_correction_type multi-scan
_exptl_absorpt_process_details
;
 Using multiple and symmetry-related data measurements via the program SORTAV
 See R.H. Blessing, Acta Cryst (1995), A51, 33-38 
;
_exptl_crystal_colour orange
_exptl_crystal_density_diffrn 1.526
_exptl_crystal_density_method 'not measured'
_exptl_crystal_description prism
_exptl_crystal_F_000 2024
_exptl_crystal_size_max 0.63
_exptl_crystal_size_mid 0.36
_exptl_crystal_size_min 0.30
_refine_diff_density_max 1.038
_refine_diff_density_min -0.957
_refine_diff_density_rms 0.084
_refine_ls_extinction_coef 0.0027(5)
_refine_ls_extinction_expression Fc^*^=kFc[1+0.001xFc^2^\l^3^/sin(2\q)]^-1/4^
_refine_ls_extinction_method SHELXL
_refine_ls_goodness_of_fit_ref 1.063
_refine_ls_hydrogen_treatment mixed
_refine_ls_matrix_type full
_refine_ls_number_parameters 549
_refine_ls_number_reflns 8465
_refine_ls_number_restraints 20
_refine_ls_restrained_S_all 1.064
_refine_ls_R_factor_all 0.0475
_refine_ls_R_factor_gt 0.0433
_refine_ls_shift/su_max 0.005
_refine_ls_shift/su_mean 0.000
_refine_ls_structure_factor_coef Fsqd
_refine_ls_weighting_details 'calc w=1/[\s^2^(Fo^2^)+(0.0524P)^2^+8.0994P] where P=(Fo^2^+2Fc^2^)/3'
_refine_ls_weighting_scheme calc
_refine_ls_wR_factor_gt 0.1143
_refine_ls_wR_factor_ref 0.1178
_reflns_number_gt 7765
_reflns_number_total 8465
_reflns_threshold_expression >2sigma(I)
_cod_data_source_file a908984e.txt
_cod_data_source_block jlb33
_cod_depositor_comments
;
The following automatic conversions were performed:
'_symmetry_cell_setting' value 'Monoclinic' changed to 'monoclinic'
according to '/home/saulius/struct/CIF-dictionaries/cif_core.dic'
dictionary named 'cif_core.dic' version 2.4.1 from 2010-06-29.

Automatic conversion script
Id: cif_fix_enum 1527 2010-12-29 10:47:43Z saulius 
;
_cod_original_sg_symbol_H-M P21/c
_cod_database_code 7009156

loop_
_symmetry_equiv_pos_as_xyz
'x, y, z'
'-x, y+1/2, -z+1/2'
'-x, -y, -z'
'x, -y-1/2, z-1/2'

loop_
_atom_site_label
_atom_site_type_symbol
_atom_site_fract_x
_atom_site_fract_y
_atom_site_fract_z
_atom_site_U_iso_or_equiv
_atom_site_adp_type
_atom_site_occupancy
_atom_site_symmetry_multiplicity
_atom_site_calc_flag
_atom_site_refinement_flags
_atom_site_disorder_assembly
_atom_site_disorder_group
Rh1 Rh 0.35645(2) 0.362766(15) 0.112742(8) 0.02285(11) Uani 1 1 d . . .
C1 C 0.4009(3) 0.5070(2) 0.10851(13) 0.0358(7) Uani 1 1 d . . .
H1 H 0.485(4) 0.515(3) 0.1137(13) 0.037(10) Uiso 1 1 d . . .
C2 C 0.3413(3) 0.4775(3) 0.06216(13) 0.0384(8) Uani 1 1 d . . .
H2 H 0.395(3) 0.472(2) 0.0424(13) 0.031(9) Uiso 1 1 d . . .
C3 C 0.2098(4) 0.5068(4) 0.04099(18) 0.0716(16) Uani 1 1 d . . .
H3A H 0.1986 0.5735 0.0498 0.086 Uiso 1 1 calc R . .
H3B H 0.1979 0.5036 0.0053 0.086 Uiso 1 1 calc R . .
C4 C 0.1135(3) 0.4498(3) 0.05663(15) 0.0491(9) Uani 1 1 d . . .
H4A H 0.0809 0.4046 0.0305 0.059 Uiso 1 1 calc R . .
H4B H 0.0448 0.4922 0.0606 0.059 Uiso 1 1 calc R . .
C5 C 0.1528(3) 0.3950(2) 0.10293(12) 0.0314(7) Uani 1 1 d . . .
H5 H 0.122(3) 0.332(3) 0.1029(12) 0.028(9) Uiso 1 1 d . . .
C6 C 0.2046(3) 0.4312(2) 0.14702(13) 0.0330(7) Uani 1 1 d . . .
H6 H 0.201(3) 0.398(3) 0.1739(14) 0.031(9) Uiso 1 1 d . . .
C7 C 0.2313(4) 0.5349(3) 0.15585(16) 0.0507(10) Uani 1 1 d . . .
H7A H 0.1608 0.5714 0.1377 0.061 Uiso 1 1 calc R . .
H7B H 0.2355 0.5478 0.1906 0.061 Uiso 1 1 calc R . .
C8 C 0.3452(4) 0.5706(3) 0.14235(19) 0.0577(12) Uani 1 1 d . . .
H8A H 0.4076 0.5804 0.1722 0.069 Uiso 1 1 calc R . .
H8B H 0.3275 0.6330 0.1267 0.069 Uiso 1 1 calc R . .
P1 P 0.42220(7) 0.27145(5) 0.18316(3) 0.02661(18) Uani 1 1 d D . .
C111 C 0.5586(3) 0.3071(2) 0.22694(10) 0.0312(7) Uani 1 1 d D . .
C112 C 0.5795(3) 0.4036(2) 0.23326(12) 0.0356(7) Uani 1 1 d D . .
H112 H 0.5228 0.4475 0.2158 0.043 Uiso 1 1 calc R . .
C113 C 0.6832(4) 0.4357(3) 0.26507(13) 0.0442(9) Uani 1 1 d D . .
H113 H 0.6966 0.5016 0.2698 0.053 Uiso 1 1 calc R . .
C114 C 0.7671(4) 0.3721(3) 0.28995(13) 0.0474(9) Uani 1 1 d D . .
H114 H 0.8383 0.3943 0.3115 0.057 Uiso 1 1 calc R . .
C115 C 0.7474(4) 0.2766(3) 0.28351(13) 0.0472(9) Uani 1 1 d D . .
H115 H 0.8054 0.2330 0.3005 0.057 Uiso 1 1 calc R . .
C116 C 0.6428(3) 0.2436(2) 0.25222(12) 0.0386(8) Uani 1 1 d D . .
H116 H 0.6291 0.1776 0.2482 0.046 Uiso 1 1 calc R . .
C121 C 0.3151(3) 0.2207(2) 0.21855(12) 0.0342(7) Uani 1 1 d D . .
C122 C 0.1939(3) 0.2042(3) 0.19529(13) 0.0400(8) Uani 1 1 d D . .
H122 H 0.1705 0.2162 0.1616 0.048 Uiso 1 1 calc R . .
C123 C 0.1066(4) 0.1705(3) 0.22065(16) 0.0504(10) Uani 1 1 d D . .
H123 H 0.0238 0.1603 0.2046 0.061 Uiso 1 1 calc R . .
C124 C 0.1411(5) 0.1518(3) 0.26933(17) 0.0581(11) Uani 1 1 d D . .
H124 H 0.0816 0.1294 0.2869 0.070 Uiso 1 1 calc R . .
C125 C 0.2616(5) 0.1656(3) 0.29269(15) 0.0563(11) Uani 1 1 d D . .
H125 H 0.2851 0.1514 0.3261 0.068 Uiso 1 1 calc R . .
C126 C 0.3492(4) 0.2004(3) 0.26741(13) 0.0442(9) Uani 1 1 d D . .
H126 H 0.4320 0.2102 0.2836 0.053 Uiso 1 1 calc R . .
C131 C 0.4753(3) 0.1675(2) 0.15181(11) 0.0277(6) Uani 1 1 d . . .
H131 H 0.5032 0.1158 0.1756 0.033 Uiso 1 1 calc R . .
C132 C 0.3627(3) 0.1366(2) 0.11615(11) 0.0275(7) Uani 1 1 d . . .
C134 C 0.1977(3) 0.1811(2) 0.05720(11) 0.0317(7) Uani 1 1 d . . .
H134 H 0.1545 0.2286 0.0369 0.038 Uiso 1 1 calc R . .
N133 N 0.2994(2) 0.20608(18) 0.08895(9) 0.0272(5) Uani 1 1 d . . .
C135 C 0.1524(3) 0.0902(3) 0.05242(12) 0.0373(7) Uani 1 1 d . . .
H135 H 0.0789 0.0762 0.0299 0.045 Uiso 1 1 calc R . .
C136 C 0.2160(3) 0.0195(3) 0.08103(13) 0.0400(8) Uani 1 1 d . . .
H136 H 0.1867 -0.0437 0.0787 0.048 Uiso 1 1 calc R . .
C137 C 0.3229(3) 0.0432(2) 0.11292(12) 0.0356(7) Uani 1 1 d . . .
H137 H 0.3690 -0.0039 0.1325 0.043 Uiso 1 1 calc R . .
P2 P 0.54025(7) 0.31462(5) 0.09466(3) 0.02420(17) Uani 1 1 d D . .
C211 C 0.6772(3) 0.3903(2) 0.10988(11) 0.0300(6) Uani 1 1 d D . .
C212 C 0.6837(3) 0.4680(2) 0.08003(13) 0.0371(7) Uani 1 1 d D . .
H212 H 0.6190 0.4790 0.0531 0.045 Uiso 1 1 calc R . .
C213 C 0.7834(3) 0.5292(3) 0.08922(15) 0.0433(8) Uani 1 1 d D . .
H213 H 0.7866 0.5822 0.0688 0.052 Uiso 1 1 calc R . .
C214 C 0.8779(3) 0.5132(3) 0.12802(15) 0.0461(9) Uani 1 1 d D . .
H214 H 0.9471 0.5544 0.1341 0.055 Uiso 1 1 calc R . .
C215 C 0.8717(3) 0.4370(3) 0.15797(15) 0.0461(9) Uani 1 1 d D . .
H215 H 0.9366 0.4262 0.1848 0.055 Uiso 1 1 calc R . .
C216 C 0.7714(3) 0.3759(3) 0.14922(13) 0.0377(8) Uani 1 1 d D . .
H216 H 0.7676 0.3241 0.1703 0.045 Uiso 1 1 calc R . .
C221 C 0.5404(3) 0.2869(2) 0.03127(11) 0.0278(6) Uani 1 1 d D . .
C222 C 0.6524(3) 0.2710(2) 0.01636(13) 0.0350(7) Uani 1 1 d D . .
H222 H 0.7281 0.2777 0.0387 0.042 Uiso 1 1 calc R . .
C223 C 0.6533(4) 0.2454(3) -0.03098(14) 0.0421(8) Uani 1 1 d D . .
H223 H 0.7296 0.2341 -0.0409 0.051 Uiso 1 1 calc R . .
C224 C 0.5441(4) 0.2362(3) -0.06380(13) 0.0447(9) Uani 1 1 d D . .
H224 H 0.5455 0.2182 -0.0961 0.054 Uiso 1 1 calc R . .
C225 C 0.4325(4) 0.2531(3) -0.04986(13) 0.0423(8) Uani 1 1 d D . .
H225 H 0.3573 0.2472 -0.0726 0.051 Uiso 1 1 calc R . .
C226 C 0.4306(3) 0.2791(2) -0.00219(11) 0.0328(7) Uani 1 1 d D . .
H226 H 0.3541 0.2914 0.0074 0.039 Uiso 1 1 calc R . .
C231 C 0.5849(3) 0.2027(2) 0.12959(11) 0.0271(6) Uani 1 1 d . . .
H231 H 0.6487 0.2228 0.1579 0.033 Uiso 1 1 calc R . .
C232 C 0.6497(3) 0.1310(2) 0.10361(12) 0.0337(7) Uani 1 1 d . . .
C234 C 0.8385(5) 0.0716(5) 0.0917(2) 0.0842(19) Uani 1 1 d . . .
H234 H 0.9263 0.0720 0.0990 0.101 Uiso 1 1 calc R . .
N233 N 0.7758(3) 0.1331(3) 0.11561(14) 0.0572(9) Uani 1 1 d . . .
C235 C 0.7806(7) 0.0102(5) 0.05820(19) 0.099(2) Uani 1 1 d . . .
H235 H 0.8268 -0.0321 0.0424 0.119 Uiso 1 1 calc R . .
C236 C 0.6546(6) 0.0097(3) 0.04738(17) 0.0788(18) Uani 1 1 d . . .
H236 H 0.6134 -0.0335 0.0240 0.095 Uiso 1 1 calc R . .
C237 C 0.5852(4) 0.0713(2) 0.06989(13) 0.0458(9) Uani 1 1 d . . .
H237 H 0.4975 0.0718 0.0622 0.055 Uiso 1 1 calc R . .
P3 P 0.00058(8) 0.77829(6) 0.08539(3) 0.0352(2) Uani 1 1 d . . .
F1 F -0.0016(2) 0.87750(18) 0.11239(11) 0.0680(8) Uani 1 1 d . . .
F2 F 0.14578(19) 0.77444(18) 0.10468(8) 0.0512(6) Uani 1 1 d . . .
F3 F -0.0233(3) 0.7288(2) 0.13339(10) 0.0812(9) Uani 1 1 d . . .
F4 F -0.1435(2) 0.7837(2) 0.06536(12) 0.0805(9) Uani 1 1 d . . .
F5 F 0.0014(3) 0.6795(2) 0.05968(11) 0.0747(8) Uani 1 1 d . . .
F6 F 0.0240(3) 0.8322(2) 0.03891(9) 0.0763(9) Uani 1 1 d . . .
C1S C 0.7895(4) 0.9100(4) 0.1833(2) 0.0735(14) Uani 1 1 d DU . .
H1SA H 0.8089 0.8420 0.1879 0.088 Uiso 1 1 calc R . .
H1SB H 0.7954 0.9267 0.1497 0.088 Uiso 1 1 calc R . .
Cl1S Cl 0.89658(19) 0.97481(17) 0.22280(6) 0.1147(7) Uani 1 1 d DU . .
Cl2S Cl 0.63857(15) 0.93006(13) 0.19168(9) 0.1215(8) Uani 1 1 d DU . .

loop_
_atom_site_aniso_label
_atom_site_aniso_U_11
_atom_site_aniso_U_22
_atom_site_aniso_U_33
_atom_site_aniso_U_23
_atom_site_aniso_U_13
_atom_site_aniso_U_12
Rh1 0.02592(15) 0.02077(15) 0.02308(15) 0.00120(8) 0.00778(9) 0.00157(8)
C1 0.0432(19) 0.0197(15) 0.049(2) 0.0040(14) 0.0212(16) 0.0018(14)
C2 0.0381(18) 0.0386(19) 0.0427(19) 0.0192(15) 0.0185(15) 0.0107(15)
C3 0.042(2) 0.105(4) 0.069(3) 0.056(3) 0.015(2) 0.023(2)
C4 0.0362(19) 0.058(2) 0.049(2) 0.0142(19) -0.0003(16) 0.0022(17)
C5 0.0228(14) 0.0316(17) 0.0417(18) 0.0017(14) 0.0113(13) 0.0051(13)
C6 0.0315(16) 0.0333(17) 0.0384(18) -0.0027(14) 0.0174(14) 0.0038(13)
C7 0.058(2) 0.040(2) 0.063(2) -0.0197(18) 0.034(2) -0.0070(18)
C8 0.074(3) 0.0268(18) 0.086(3) -0.0076(19) 0.050(3) -0.0023(18)
P1 0.0330(4) 0.0237(4) 0.0239(4) 0.0024(3) 0.0075(3) -0.0012(3)
C111 0.0392(17) 0.0329(17) 0.0222(14) 0.0009(12) 0.0072(12) -0.0036(13)
C112 0.0446(19) 0.0309(17) 0.0318(16) -0.0012(13) 0.0085(14) -0.0017(14)
C113 0.058(2) 0.0351(19) 0.0380(19) -0.0054(15) 0.0065(16) -0.0118(17)
C114 0.053(2) 0.052(2) 0.0320(18) 0.0012(16) -0.0055(16) -0.0133(18)
C115 0.053(2) 0.047(2) 0.0358(19) 0.0076(16) -0.0070(16) -0.0051(18)
C116 0.049(2) 0.0297(17) 0.0332(17) 0.0043(14) -0.0009(15) -0.0034(15)
C121 0.0459(19) 0.0293(16) 0.0314(16) 0.0017(13) 0.0171(14) -0.0042(14)
C122 0.046(2) 0.0366(18) 0.0407(19) 0.0066(15) 0.0169(16) -0.0025(15)
C123 0.048(2) 0.049(2) 0.059(2) 0.0078(19) 0.0241(19) -0.0073(18)
C124 0.068(3) 0.057(3) 0.059(3) 0.007(2) 0.038(2) -0.011(2)
C125 0.082(3) 0.055(2) 0.038(2) 0.0033(18) 0.027(2) -0.014(2)
C126 0.058(2) 0.040(2) 0.0374(19) 0.0016(15) 0.0155(17) -0.0068(17)
C131 0.0326(15) 0.0209(14) 0.0283(15) 0.0035(12) 0.0022(12) 0.0003(12)
C132 0.0326(16) 0.0242(16) 0.0270(15) -0.0014(11) 0.0087(13) -0.0021(12)
C134 0.0333(16) 0.0351(17) 0.0265(15) -0.0015(13) 0.0056(12) -0.0027(13)
N133 0.0321(13) 0.0255(13) 0.0246(12) 0.0002(10) 0.0070(10) -0.0019(10)
C135 0.0363(17) 0.0393(19) 0.0360(17) -0.0049(15) 0.0059(14) -0.0096(15)
C136 0.0458(19) 0.0311(18) 0.0439(19) -0.0021(15) 0.0102(15) -0.0130(15)
C137 0.0426(18) 0.0269(16) 0.0377(18) 0.0027(13) 0.0089(14) -0.0046(14)
P2 0.0252(4) 0.0218(4) 0.0267(4) 0.0002(3) 0.0077(3) 0.0010(3)
C211 0.0293(15) 0.0275(15) 0.0351(16) -0.0071(13) 0.0112(13) -0.0024(12)
C212 0.0358(17) 0.0316(17) 0.0461(19) 0.0009(15) 0.0131(15) -0.0037(14)
C213 0.045(2) 0.0322(18) 0.058(2) -0.0035(16) 0.0207(17) -0.0088(15)
C214 0.0397(19) 0.042(2) 0.062(2) -0.0174(18) 0.0232(18) -0.0153(16)
C215 0.0337(18) 0.053(2) 0.050(2) -0.0122(18) 0.0031(16) -0.0089(16)
C216 0.0378(18) 0.0365(18) 0.0386(18) -0.0033(14) 0.0074(15) -0.0056(14)
C221 0.0337(16) 0.0240(15) 0.0284(15) 0.0011(12) 0.0123(12) 0.0014(12)
C222 0.0353(17) 0.0344(17) 0.0382(18) -0.0012(14) 0.0142(14) 0.0018(14)
C223 0.047(2) 0.041(2) 0.045(2) -0.0023(16) 0.0262(17) 0.0017(16)
C224 0.059(2) 0.048(2) 0.0310(17) -0.0073(16) 0.0205(17) -0.0088(18)
C225 0.048(2) 0.047(2) 0.0326(17) -0.0045(15) 0.0097(15) -0.0084(17)
C226 0.0350(16) 0.0355(17) 0.0294(16) -0.0009(13) 0.0102(13) -0.0023(14)
C231 0.0300(15) 0.0225(14) 0.0278(15) 0.0002(12) 0.0025(12) 0.0019(12)
C232 0.0406(18) 0.0267(16) 0.0339(17) 0.0047(13) 0.0075(14) 0.0105(13)
C234 0.067(3) 0.120(5) 0.070(3) 0.016(3) 0.027(3) 0.056(3)
N233 0.0449(19) 0.067(2) 0.061(2) 0.0068(18) 0.0136(17) 0.0223(17)
C235 0.144(6) 0.101(5) 0.051(3) 0.000(3) 0.019(3) 0.092(5)
C236 0.140(5) 0.041(2) 0.045(2) -0.010(2) -0.009(3) 0.026(3)
C237 0.067(3) 0.0268(17) 0.0382(19) -0.0044(14) -0.0025(17) 0.0063(17)
P3 0.0319(4) 0.0304(4) 0.0429(5) 0.0025(4) 0.0064(4) -0.0018(3)
F1 0.0542(15) 0.0508(15) 0.094(2) -0.0238(14) 0.0026(14) 0.0107(12)
F2 0.0360(11) 0.0763(16) 0.0396(11) -0.0049(11) 0.0033(9) 0.0146(11)
F3 0.106(2) 0.078(2) 0.0660(17) 0.0124(15) 0.0344(17) -0.0294(17)
F4 0.0308(12) 0.096(2) 0.109(2) -0.0116(18) 0.0003(13) -0.0081(13)
F5 0.084(2) 0.0548(16) 0.0804(19) -0.0285(14) 0.0024(15) 0.0071(14)
F6 0.0712(17) 0.097(2) 0.0506(14) 0.0332(15) -0.0126(13) -0.0319(16)
C1S 0.066(3) 0.063(3) 0.097(4) 0.004(3) 0.028(3) -0.007(2)
Cl1S 0.1142(13) 0.1482(18) 0.0729(10) 0.0016(10) -0.0041(9) -0.0304(13)
Cl2S 0.0678(9) 0.0925(11) 0.212(2) 0.0822(14) 0.0456(11) 0.0263(8)

loop_
_atom_type_symbol
_atom_type_description
_atom_type_scat_dispersion_real
_atom_type_scat_dispersion_imag
_atom_type_scat_source
C C 0.0033 0.0016 'International Tables Vol C Tables 4.2.6.8 and 6.1.1.4'
H H 0.0000 0.0000 'International Tables Vol C Tables 4.2.6.8 and 6.1.1.4'
Cl Cl 0.1484 0.1585 'International Tables Vol C Tables 4.2.6.8 and 6.1.1.4'
F F 0.0171 0.0103 'International Tables Vol C Tables 4.2.6.8 and 6.1.1.4'
N N 0.0061 0.0033 'International Tables Vol C Tables 4.2.6.8 and 6.1.1.4'
P P 0.1023 0.0942 'International Tables Vol C Tables 4.2.6.8 and 6.1.1.4'
Rh Rh -1.1178 0.9187 'International Tables Vol C Tables 4.2.6.8 and 6.1.1.4'

loop_
_geom_angle_atom_site_label_1
_geom_angle_atom_site_label_2
_geom_angle_atom_site_label_3
_geom_angle
_geom_angle_site_symmetry_1
_geom_angle_site_symmetry_3
_geom_angle_publ_flag
C1 Rh1 C2 38.66(15) . . ?
C1 Rh1 C5 91.92(13) . . ?
C2 Rh1 C5 79.41(13) . . ?
C1 Rh1 P2 92.91(10) . . ?
C2 Rh1 P2 92.13(9) . . ?
C5 Rh1 P2 159.55(9) . . ?
C1 Rh1 C6 79.12(13) . . ?
C2 Rh1 C6 89.42(13) . . ?
C5 Rh1 C6 34.84(12) . . ?
P2 Rh1 C6 165.10(9) . . ?
C1 Rh1 P1 122.68(11) . . ?
C2 Rh1 P1 160.75(11) . . ?
C5 Rh1 P1 110.61(9) . . ?
P2 Rh1 P1 83.19(3) . . ?
C6 Rh1 P1 90.49(9) . . ?
C1 Rh1 N133 160.63(12) . . ?
C2 Rh1 N133 122.55(12) . . ?
C5 Rh1 N133 87.18(11) . . ?
P2 Rh1 N133 81.73(6) . . ?
C6 Rh1 N133 109.79(11) . . ?
P1 Rh1 N133 75.38(6) . . ?
C2 C1 C8 125.7(4) . . ?
C2 C1 Rh1 72.1(2) . . ?
C8 C1 Rh1 114.3(2) . . ?
C1 C2 C3 121.6(4) . . ?
C1 C2 Rh1 69.25(18) . . ?
C3 C2 Rh1 114.6(3) . . ?
C4 C3 C2 115.0(3) . . ?
C3 C4 C5 116.0(3) . . ?
C6 C5 C4 126.6(3) . . ?
C6 C5 Rh1 74.37(18) . . ?
C4 C5 Rh1 108.9(2) . . ?
C5 C6 C7 123.4(3) . . ?
C5 C6 Rh1 70.79(17) . . ?
C7 C6 Rh1 110.2(2) . . ?
C8 C7 C6 116.2(3) . . ?
C7 C8 C1 115.2(3) . . ?
C111 P1 C121 105.89(15) . . ?
C111 P1 C131 104.22(14) . . ?
C121 P1 C131 103.97(14) . . ?
C111 P1 Rh1 119.83(10) . . ?
C121 P1 Rh1 123.08(12) . . ?
C131 P1 Rh1 96.16(10) . . ?
C116 C111 C112 119.5(3) . . ?
C116 C111 P1 123.5(3) . . ?
C112 C111 P1 116.9(3) . . ?
C113 C112 C111 120.0(3) . . ?
C114 C113 C112 120.2(3) . . ?
C115 C114 C113 120.0(4) . . ?
C114 C115 C116 120.2(4) . . ?
C111 C116 C115 120.0(3) . . ?
C126 C121 C122 119.1(3) . . ?
C126 C121 P1 122.8(3) . . ?
C122 C121 P1 118.1(2) . . ?
C123 C122 C121 120.9(4) . . ?
C124 C123 C122 119.5(4) . . ?
C123 C124 C125 120.4(4) . . ?
C124 C125 C126 120.2(4) . . ?
C121 C126 C125 119.9(4) . . ?
C132 C131 C231 115.6(2) . . ?
C132 C131 P1 104.6(2) . . ?
C231 C131 P1 106.1(2) . . ?
N133 C132 C137 122.1(3) . . ?
N133 C132 C131 115.9(3) . . ?
C137 C132 C131 122.0(3) . . ?
N133 C134 C135 123.6(3) . . ?
C134 N133 C132 117.4(3) . . ?
C134 N133 Rh1 125.4(2) . . ?
C132 N133 Rh1 116.07(19) . . ?
C134 C135 C136 118.9(3) . . ?
C137 C136 C135 118.4(3) . . ?
C136 C137 C132 119.6(3) . . ?
C221 P2 C211 101.51(14) . . ?
C221 P2 C231 106.35(13) . . ?
C211 P2 C231 104.38(14) . . ?
C221 P2 Rh1 116.62(10) . . ?
C211 P2 Rh1 119.92(10) . . ?
C231 P2 Rh1 106.79(10) . . ?
C216 C211 C212 118.8(3) . . ?
C216 C211 P2 124.1(3) . . ?
C212 C211 P2 117.0(3) . . ?
C213 C212 C211 120.8(3) . . ?
C214 C213 C212 119.9(4) . . ?
C213 C214 C215 119.8(3) . . ?
C214 C215 C216 120.6(4) . . ?
C211 C216 C215 120.1(3) . . ?
C226 C221 C222 119.3(3) . . ?
C226 C221 P2 121.1(2) . . ?
C222 C221 P2 119.6(2) . . ?
C223 C222 C221 120.1(3) . . ?
C224 C223 C222 120.4(3) . . ?
C223 C224 C225 120.3(3) . . ?
C224 C225 C226 119.8(3) . . ?
C221 C226 C225 120.2(3) . . ?
C232 C231 C131 117.3(3) . . ?
C232 C231 P2 114.4(2) . . ?
C131 C231 P2 109.7(2) . . ?
C237 C232 N233 123.8(3) . . ?
C237 C232 C231 121.5(3) . . ?
N233 C232 C231 114.7(3) . . ?
C235 C234 N233 122.6(5) . . ?
C234 N233 C232 116.7(4) . . ?
C234 C235 C236 119.0(4) . . ?
C235 C236 C237 121.4(5) . . ?
C232 C237 C236 116.6(4) . . ?
F5 P3 F6 91.76(18) . . ?
F5 P3 F4 88.42(17) . . ?
F6 P3 F4 89.57(17) . . ?
F5 P3 F3 90.98(18) . . ?
F6 P3 F3 177.26(19) . . ?
F4 P3 F3 90.41(18) . . ?
F5 P3 F2 91.90(15) . . ?
F6 P3 F2 89.25(14) . . ?
F4 P3 F2 178.78(18) . . ?
F3 P3 F2 90.76(16) . . ?
F5 P3 F1 178.74(18) . . ?
F6 P3 F1 89.45(18) . . ?
F4 P3 F1 91.25(16) . . ?
F3 P3 F1 87.81(17) . . ?
F2 P3 F1 88.46(13) . . ?
Cl1S C1S Cl2S 112.2(3) . . ?

loop_
_geom_bond_atom_site_label_1
_geom_bond_atom_site_label_2
_geom_bond_distance
_geom_bond_site_symmetry_2
_geom_bond_publ_flag
Rh1 C1 2.110(3) . ?
Rh1 C2 2.147(3) . ?
Rh1 C5 2.257(3) . ?
Rh1 P2 2.2868(7) . ?
Rh1 C6 2.302(3) . ?
Rh1 P1 2.3649(8) . ?
Rh1 N133 2.369(3) . ?
C1 C2 1.410(5) . ?
C1 C8 1.525(5) . ?
C2 C3 1.518(5) . ?
C3 C4 1.467(6) . ?
C4 C5 1.510(5) . ?
C5 C6 1.365(5) . ?
C6 C7 1.510(5) . ?
C7 C8 1.470(5) . ?
P1 C111 1.826(3) . ?
P1 C121 1.832(3) . ?
P1 C131 1.869(3) . ?
C111 C116 1.388(5) . ?
C111 C112 1.392(5) . ?
C112 C113 1.388(5) . ?
C113 C114 1.382(6) . ?
C114 C115 1.377(6) . ?
C115 C116 1.392(5) . ?
C121 C126 1.387(5) . ?
C121 C122 1.393(5) . ?
C122 C123 1.389(5) . ?
C123 C124 1.378(6) . ?
C124 C125 1.380(7) . ?
C125 C126 1.396(5) . ?
C131 C132 1.506(4) . ?
C131 C231 1.547(4) . ?
C132 N133 1.356(4) . ?
C132 C137 1.391(4) . ?
C134 N133 1.342(4) . ?
C134 C135 1.378(5) . ?
C135 C136 1.390(5) . ?
C136 C137 1.381(5) . ?
P2 C221 1.831(3) . ?
P2 C211 1.834(3) . ?
P2 C231 1.881(3) . ?
C211 C216 1.383(5) . ?
C211 C212 1.396(5) . ?
C212 C213 1.386(5) . ?
C213 C214 1.378(6) . ?
C214 C215 1.380(6) . ?
C215 C216 1.389(5) . ?
C221 C226 1.390(4) . ?
C221 C222 1.397(4) . ?
C222 C223 1.385(5) . ?
C223 C224 1.378(6) . ?
C224 C225 1.383(5) . ?
C225 C226 1.397(5) . ?
C231 C232 1.511(4) . ?
C232 C237 1.366(5) . ?
C232 N233 1.368(5) . ?
C234 C235 1.353(9) . ?
C234 N233 1.367(6) . ?
C235 C236 1.365(9) . ?
C236 C237 1.390(7) . ?
P3 F5 1.576(3) . ?
P3 F6 1.580(3) . ?
P3 F4 1.583(3) . ?
P3 F3 1.590(3) . ?
P3 F2 1.591(2) . ?
P3 F1 1.601(3) . ?
C1S Cl1S 1.726(6) . ?
C1S Cl2S 1.749(5) . ?
